data_8000473
loop_
_publ_author_name
'Kubo, Hiromu'
'Hirose, Takashi'
'Nakashima, Takuya'
'Kawai, Tsuyoshi'
'Hasegawa, Jun-Ya'
'Matsuda, Kenji'

_publ_section_title
;
 Tuning Transition Electric and Magnetic Dipole Moments: [7]Helicenes
 Showing Intense Circularly Polarized Luminescence.
;
_journal_issue 1
_journal_name_full 'The journal of physical chemistry letters'
_journal_page_first 686
_journal_page_last 695
_journal_paper_doi 10.1021/acs.jpclett.0c03174
_journal_volume 12
_journal_year 2021
_chemical_formula_moiety C34H20N2O2
_chemical_formula_sum 'C34 H20 N2 O2'
_chemical_formula_weight 488.52
_chemical_melting_point ?
_chemical_name_common 'compound 3'
_chemical_name_systematic
;
 7,12-dicyano-3,16-dimethoxyheptahelicene
;
_space_group_crystal_system monoclinic
_space_group_IT_number 15
_space_group_name_Hall '-C 2yc'
_space_group_name_H-M_alt 'C 1 2/c 1'
_atom_sites_solution_hydrogens geom
_audit_creation_method SHELXL-2014/7
_cell_angle_alpha 90
_cell_angle_beta 98.3050(12)
_cell_angle_gamma 90
_cell_formula_units_Z 4
_cell_length_a 13.7963(5)
_cell_length_b 12.6757(4)
_cell_length_c 13.3735(5)
_cell_measurement_reflns_used 9842
_cell_measurement_temperature 93(2)
_cell_measurement_theta_max 27.47
_cell_measurement_theta_min 3.08
_cell_volume 2314.20(14)
_computing_cell_refinement 'Rigaku R-AXIS RAPID-S'
_computing_data_collection 'Rigaku R-AXIS RAPID-S'
_computing_data_reduction 'Rigaku R-AXIS RAPID-S'
_computing_molecular_graphics 'Yadokari-XG (Wakita, Nemoto et al., 2009)'
_computing_publication_material 'Yadokari-XG (Wakita, Nemoto et al., 2009)'
_computing_structure_refinement 'SHELXL-2014/7 (Sheldrick, 2014)'
_computing_structure_solution 'SHELXL-2014/7 (Sheldrick, 2014)'
_diffrn_ambient_temperature 93(2)
_diffrn_measured_fraction_theta_full 0.998
_diffrn_measured_fraction_theta_max 0.997
_diffrn_measurement_device_type 'Large-area curved imaging plate (IP)'
_diffrn_measurement_method 'phi and omega scans'
_diffrn_radiation_type MoK\a
_diffrn_radiation_wavelength 0.71075
_diffrn_reflns_av_R_equivalents 0.0229
_diffrn_reflns_av_unetI/netI 0.0193
_diffrn_reflns_Laue_measured_fraction_full 0.998
_diffrn_reflns_Laue_measured_fraction_max 0.997
_diffrn_reflns_limit_h_max 17
_diffrn_reflns_limit_h_min -17
_diffrn_reflns_limit_k_max 16
_diffrn_reflns_limit_k_min -16
_diffrn_reflns_limit_l_max 17
_diffrn_reflns_limit_l_min -17
_diffrn_reflns_number 11189
_diffrn_reflns_point_group_measured_fraction_full 0.998
_diffrn_reflns_point_group_measured_fraction_max 0.997
_diffrn_reflns_theta_full 25.242
_diffrn_reflns_theta_max 27.470
_diffrn_reflns_theta_min 3.079
_diffrn_source 'sealed Xray tube'
_exptl_absorpt_coefficient_mu 0.088
_exptl_absorpt_correction_T_max 1.0000
_exptl_absorpt_correction_T_min 0.9338
_exptl_absorpt_correction_type empirical
_exptl_absorpt_process_details
;
T. Higashi (March 2001). Program for Empirical Absorption Correction.
  Rigaku Corporation, Tokyo, Japan
;
_exptl_crystal_colour Yellow
_exptl_crystal_density_diffrn 1.402
_exptl_crystal_density_meas ?
_exptl_crystal_density_method 'not measured'
_exptl_crystal_description Prism
_exptl_crystal_F_000 1016
_exptl_crystal_size_max 0.500
_exptl_crystal_size_mid 0.350
_exptl_crystal_size_min 0.300
_refine_diff_density_max 0.279
_refine_diff_density_min -0.351
_refine_diff_density_rms 0.080
_refine_ls_extinction_method none
_refine_ls_goodness_of_fit_ref 1.038
_refine_ls_hydrogen_treatment constr
_refine_ls_matrix_type full
_refine_ls_number_parameters 173
_refine_ls_number_reflns 2643
_refine_ls_number_restraints 0
_refine_ls_restrained_S_all 1.038
_refine_ls_R_factor_all 0.0414
_refine_ls_R_factor_gt 0.0390
_refine_ls_shift/su_max 0.000
_refine_ls_shift/su_mean 0.000
_refine_ls_structure_factor_coef Fsqd
_refine_ls_weighting_details 'w=1/[\s^2^(Fo^2^)+(0.0730P)^2^+1.2141P] where P=(Fo^2^+2Fc^2^)/3'
_refine_ls_weighting_scheme calc
_refine_ls_wR_factor_gt 0.1092
_refine_ls_wR_factor_ref 0.1117
_reflns_Friedel_coverage 0.000
_reflns_number_gt 2466
_reflns_number_total 2643
_reflns_threshold_expression 'I > 2\s(I)'
_cod_data_source_file jz0c03174_si_002.cif
_cod_data_source_block H7K
_cod_depositor_comments
;
The following automatic conversions were performed:

data item '_chemical_melting_point' value 'not measured' was changed
to '?' -- the value is undefined or not given.

data item '_exptl_crystal_density_meas' value 'not measured' was
changed to '?' -- the value is perceived as not measured.

Automatic conversion script
Id: cif_fix_values 7556 2019-12-06 15:28:31Z antanas 
;
_cod_original_sg_symbol_H-M 'C 2/c'
_cod_database_code 8000473
_shelx_shelxl_version_number 2014/7
_shelx_space_group_comment
;
The symmetry employed for this shelxl refinement is uniquely defined
by the following loop, which should always be used as a source of
symmetry information in preference to the above space-group names.
They are only intended as comments.
;
_shelx_estimated_absorpt_t_min 0.957
_shelx_estimated_absorpt_t_max 0.974

loop_
_space_group_symop_operation_xyz
'x, y, z'
'-x, y, -z+1/2'
'x+1/2, y+1/2, z'
'-x+1/2, y+1/2, -z+1/2'
'-x, -y, -z'
'x, -y, z-1/2'
'-x+1/2, -y+1/2, -z'
'x+1/2, -y+1/2, z-1/2'

loop_
_atom_site_label
_atom_site_type_symbol
_atom_site_fract_x
_atom_site_fract_y
_atom_site_fract_z
_atom_site_U_iso_or_equiv
_atom_site_adp_type
_atom_site_occupancy
_atom_site_site_symmetry_order
_atom_site_calc_flag
_atom_site_refinement_flags_posn
_atom_site_refinement_flags_adp
_atom_site_refinement_flags_occupancy
_atom_site_disorder_assembly
_atom_site_disorder_group
C1 C 0.38462(7) 0.14488(7) 0.30533(7) 0.0146(2) Uani 1 1 d . . . . .
H1 H 0.3549 0.0813 0.2786 0.018 Uiso 1 1 calc R U . . .
C2 C 0.33296(7) 0.23772(7) 0.29197(7) 0.0162(2) Uani 1 1 d . . . . .
H2 H 0.2679 0.2376 0.2570 0.019 Uiso 1 1 calc R U . . .
C3 C 0.37613(7) 0.33362(7) 0.33004(7) 0.0163(2) Uani 1 1 d . . . . .
C4 C 0.46581(7) 0.33222(7) 0.39027(7) 0.0179(2) Uani 1 1 d . . . . .
H4 H 0.4928 0.3957 0.4202 0.022 Uiso 1 1 calc R U . . .
C5 C 0.51789(7) 0.23618(7) 0.40755(7) 0.0160(2) Uani 1 1 d . . . . .
C6 C 0.60650(7) 0.23296(8) 0.47771(8) 0.0195(2) Uani 1 1 d . . . . .
H6 H 0.6321 0.2963 0.5092 0.023 Uiso 1 1 calc R U . . .
C7 C 0.65442(7) 0.14061(8) 0.49987(7) 0.0182(2) Uani 1 1 d . . . . .
H7 H 0.7090 0.1384 0.5520 0.022 Uiso 1 1 calc R U . . .
C8 C 0.62355(7) 0.04652(7) 0.44556(7) 0.0151(2) Uani 1 1 d . . . . .
C9 C 0.67436(7) -0.05104(7) 0.46967(7) 0.0155(2) Uani 1 1 d . . . . .
C10 C 0.64060(7) -0.14325(7) 0.42448(7) 0.0170(2) Uani 1 1 d . . . . .
H10 H 0.6671 -0.2088 0.4499 0.020 Uiso 1 1 calc R U . . .
C11 C 0.56594(7) -0.14097(7) 0.33956(7) 0.0158(2) Uani 1 1 d . . . . .
C12 C 0.53445(7) -0.23813(7) 0.29173(7) 0.0195(2) Uani 1 1 d . . . . .
H12 H 0.5617 -0.3029 0.3183 0.023 Uiso 1 1 calc R U . . .
C13 C 0.52648(6) -0.04292(7) 0.30114(7) 0.0133(2) Uani 1 1 d . . . . .
C14 C 0.54254(6) 0.04833(7) 0.36727(7) 0.0132(2) Uani 1 1 d . . . . .
C15 C 0.48159(7) 0.14196(7) 0.35826(7) 0.0141(2) Uani 1 1 d . . . . .
C16 C 0.76325(7) -0.05151(7) 0.54118(7) 0.0180(2) Uani 1 1 d . . . . .
N1 N 0.83707(7) -0.05052(7) 0.59319(7) 0.0236(2) Uani 1 1 d . . . . .
O1 O 0.32193(5) 0.42244(5) 0.30454(6) 0.01995(19) Uani 1 1 d . . . . .
C17 C 0.36862(8) 0.52067(7) 0.33367(8) 0.0211(2) Uani 1 1 d . . . . .
H17A H 0.3817 0.5250 0.4076 0.032 Uiso 1 1 calc R U . . .
H17B H 0.3256 0.5789 0.3074 0.032 Uiso 1 1 calc R U . . .
H17C H 0.4305 0.5254 0.3060 0.032 Uiso 1 1 calc R U . . .

loop_
_atom_site_aniso_label
_atom_site_aniso_U_11
_atom_site_aniso_U_22
_atom_site_aniso_U_33
_atom_site_aniso_U_23
_atom_site_aniso_U_13
_atom_site_aniso_U_12
C1 0.0156(4) 0.0145(4) 0.0144(4) -0.0025(3) 0.0045(3) -0.0019(3)
C2 0.0144(4) 0.0174(5) 0.0172(4) -0.0017(3) 0.0039(3) -0.0004(3)
C3 0.0182(4) 0.0138(4) 0.0183(4) -0.0003(3) 0.0071(3) 0.0023(3)
C4 0.0195(5) 0.0135(4) 0.0213(5) -0.0048(3) 0.0046(4) -0.0015(3)
C5 0.0158(4) 0.0155(4) 0.0172(4) -0.0028(3) 0.0040(3) -0.0008(3)
C6 0.0195(5) 0.0170(4) 0.0214(5) -0.0064(4) 0.0009(4) -0.0026(3)
C7 0.0170(4) 0.0198(5) 0.0169(5) -0.0031(3) -0.0006(3) -0.0014(3)
C8 0.0161(4) 0.0151(4) 0.0144(4) 0.0004(3) 0.0038(3) -0.0010(3)
C9 0.0169(4) 0.0172(4) 0.0124(4) 0.0025(3) 0.0020(3) -0.0005(3)
C10 0.0205(5) 0.0147(4) 0.0158(4) 0.0041(3) 0.0024(4) 0.0009(3)
C11 0.0188(4) 0.0138(4) 0.0149(4) 0.0015(3) 0.0028(3) -0.0006(3)
C12 0.0246(5) 0.0111(4) 0.0220(5) 0.0020(3) 0.0007(4) 0.0010(3)
C13 0.0146(4) 0.0119(4) 0.0138(4) 0.0003(3) 0.0036(3) -0.0011(3)
C14 0.0149(4) 0.0123(4) 0.0130(4) 0.0004(3) 0.0040(3) -0.0016(3)
C15 0.0157(4) 0.0139(4) 0.0136(4) -0.0008(3) 0.0050(3) -0.0007(3)
C16 0.0228(5) 0.0160(4) 0.0152(5) 0.0028(3) 0.0031(4) 0.0005(3)
N1 0.0252(5) 0.0221(4) 0.0217(4) 0.0022(3) -0.0030(4) 0.0013(3)
O1 0.0194(3) 0.0129(3) 0.0273(4) -0.0011(3) 0.0026(3) 0.0017(3)
C17 0.0272(5) 0.0129(4) 0.0232(5) -0.0004(3) 0.0034(4) 0.0006(4)

loop_
_atom_type_symbol
_atom_type_description
_atom_type_scat_dispersion_real
_atom_type_scat_dispersion_imag
_atom_type_scat_source
C C 0.0033 0.0016 'International Tables Vol C Tables 4.2.6.8 and 6.1.1.4'
H H 0.0000 0.0000 'International Tables Vol C Tables 4.2.6.8 and 6.1.1.4'
N N 0.0061 0.0033 'International Tables Vol C Tables 4.2.6.8 and 6.1.1.4'
O O 0.0106 0.0060 'International Tables Vol C Tables 4.2.6.8 and 6.1.1.4'

loop_
_geom_angle_atom_site_label_1
_geom_angle_atom_site_label_2
_geom_angle_atom_site_label_3
_geom_angle
_geom_angle_site_symmetry_1
_geom_angle_site_symmetry_3
_geom_angle_publ_flag
C2 C1 C15 121.37(8) . . ?
C1 C2 C3 120.35(8) . . ?
O1 C3 C4 124.75(8) . . ?
O1 C3 C2 115.52(8) . . ?
C4 C3 C2 119.71(8) . . ?
C3 C4 C5 119.94(8) . . ?
C4 C5 C15 120.72(8) . . ?
C4 C5 C6 119.82(8) . . ?
C15 C5 C6 119.43(8) . . ?
C7 C6 C5 120.77(8) . . ?
C6 C7 C8 120.62(9) . . ?
C14 C8 C7 120.49(8) . . ?
C14 C8 C9 119.18(8) . . ?
C7 C8 C9 120.33(8) . . ?
C10 C9 C8 120.90(8) . . ?
C10 C9 C16 119.52(8) . . ?
C8 C9 C16 119.58(8) . . ?
C9 C10 C11 119.89(8) . . ?
C10 C11 C13 120.16(8) . . ?
C10 C11 C12 118.71(8) . . ?
C13 C11 C12 121.09(8) . . ?
C12 C12 C11 120.04(5) 2_655 . ?
C11 C13 C14 117.30(8) . . ?
C11 C13 C13 116.97(5) . 2_655 ?
C14 C13 C13 125.73(5) . 2_655 ?
C8 C14 C15 117.44(8) . . ?
C8 C14 C13 118.12(8) . . ?
C15 C14 C13 124.43(8) . . ?
C5 C15 C1 116.93(8) . . ?
C5 C15 C14 119.26(8) . . ?
C1 C15 C14 123.77(8) . . ?
N1 C16 C9 175.76(10) . . ?
C3 O1 C17 116.13(7) . . ?

loop_
_geom_bond_atom_site_label_1
_geom_bond_atom_site_label_2
_geom_bond_distance
_geom_bond_site_symmetry_2
_geom_bond_publ_flag
C1 C2 1.3741(13) . ?
C1 C15 1.4208(13) . ?
C2 C3 1.4157(12) . ?
C3 O1 1.3672(11) . ?
C3 C4 1.3755(13) . ?
C4 C5 1.4155(13) . ?
C5 C15 1.4199(12) . ?
C5 C6 1.4301(13) . ?
C6 C7 1.3560(13) . ?
C7 C8 1.4291(12) . ?
C8 C14 1.4171(12) . ?
C8 C9 1.4350(12) . ?
C9 C10 1.3663(13) . ?
C9 C16 1.4421(13) . ?
C10 C11 1.4190(13) . ?
C11 C13 1.4228(12) . ?
C11 C12 1.4263(13) . ?
C12 C12 1.3574(19) 2_655 ?
C13 C14 1.4534(12) . ?
C13 C13 1.4547(17) 2_655 ?
C14 C15 1.4494(12) . ?
C16 N1 1.1474(13) . ?
O1 C17 1.4300(11) . ?

loop_
_geom_torsion_atom_site_label_1
_geom_torsion_atom_site_label_2
_geom_torsion_atom_site_label_3
_geom_torsion_atom_site_label_4
_geom_torsion
_geom_torsion_site_symmetry_1
_geom_torsion_site_symmetry_2
_geom_torsion_site_symmetry_3
_geom_torsion_site_symmetry_4
_geom_torsion_publ_flag
C15 C1 C2 C3 0.74(14) . . . . ?
C1 C2 C3 O1 174.16(8) . . . . ?
C1 C2 C3 C4 -7.28(14) . . . . ?
O1 C3 C4 C5 -176.74(9) . . . . ?
C2 C3 C4 C5 4.84(14) . . . . ?
C3 C4 C5 C15 4.02(14) . . . . ?
C3 C4 C5 C6 -174.04(9) . . . . ?
C4 C5 C6 C7 176.07(9) . . . . ?
C15 C5 C6 C7 -2.02(15) . . . . ?
C5 C6 C7 C8 6.91(15) . . . . ?
C6 C7 C8 C14 0.29(15) . . . . ?
C6 C7 C8 C9 -179.75(9) . . . . ?
C14 C8 C9 C10 -5.75(14) . . . . ?
C7 C8 C9 C10 174.30(9) . . . . ?
C14 C8 C9 C16 173.10(8) . . . . ?
C7 C8 C9 C16 -6.85(14) . . . . ?
C8 C9 C10 C11 11.98(15) . . . . ?
C16 C9 C10 C11 -166.87(9) . . . . ?
C9 C10 C11 C13 0.27(14) . . . . ?
C9 C10 C11 C12 177.86(9) . . . . ?
C10 C11 C12 C12 -177.74(12) . . . 2_655 ?
C13 C11 C12 C12 -0.17(18) . . . 2_655 ?
C10 C11 C13 C14 -18.05(13) . . . . ?
C12 C11 C13 C14 164.42(9) . . . . ?
C10 C11 C13 C13 161.93(10) . . . 2_655 ?
C12 C11 C13 C13 -15.61(15) . . . 2_655 ?
C7 C8 C14 C15 -11.91(13) . . . . ?
C9 C8 C14 C15 168.14(8) . . . . ?
C7 C8 C14 C13 167.64(9) . . . . ?
C9 C8 C14 C13 -12.32(12) . . . . ?
C11 C13 C14 C8 23.80(12) . . . . ?
C13 C13 C14 C8 -156.17(11) 2_655 . . . ?
C11 C13 C14 C15 -156.69(9) . . . . ?
C13 C13 C14 C15 23.34(16) 2_655 . . . ?
C4 C5 C15 C1 -10.18(14) . . . . ?
C6 C5 C15 C1 167.90(9) . . . . ?
C4 C5 C15 C14 172.05(8) . . . . ?
C6 C5 C15 C14 -9.88(13) . . . . ?
C2 C1 C15 C5 7.80(13) . . . . ?
C2 C1 C15 C14 -174.54(9) . . . . ?
C8 C14 C15 C5 16.54(13) . . . . ?
C13 C14 C15 C5 -162.97(9) . . . . ?
C8 C14 C15 C1 -161.07(9) . . . . ?
C13 C14 C15 C1 19.42(14) . . . . ?
C4 C3 O1 C17 7.66(14) . . . . ?
C2 C3 O1 C17 -173.87(8) . . . . ?
